data_7707182
loop_
_publ_author_name
'Thomas, Fabian'
'Oster, Matthias'
'Sch\"on, Florian'
'G\"obgen, Kai C'
'Amarouch, Benedikt'
'Steden, Dominik'
'Hoffmann, Alexander'
'Herres-Pawlis, Sonja'

_publ_section_title
;
 A new generation of terminal copper nitrenes and their application in
 aromatic C-H amination reactions.
;
_journal_issue 19
_journal_name_full 'Dalton transactions (Cambridge, England : 2003)'
_journal_page_first 6444
_journal_page_last 6462
_journal_paper_doi 10.1039/d1dt00832c
_journal_volume 50
_journal_year 2021
_chemical_formula_moiety 'C35 H28 N6'
_chemical_formula_sum 'C35 H28 N6'
_chemical_formula_weight 532.63
_space_group_crystal_system monoclinic
_space_group_IT_number 14
_space_group_name_Hall '-P 2ybc'
_space_group_name_H-M_alt 'P 1 21/c 1'
_atom_sites_solution_hydrogens geom
_audit_creation_method SHELXL-2018/3
_audit_update_record
;
2019-10-30 deposited with the CCDC.	2021-04-19 downloaded from the CCDC.
;
_cell_angle_alpha 90
_cell_angle_beta 113.371(7)
_cell_angle_gamma 90
_cell_formula_units_Z 4
_cell_length_a 11.707(4)
_cell_length_b 21.831(7)
_cell_length_c 11.757(4)
_cell_measurement_reflns_used 1257
_cell_measurement_temperature 100(2)
_cell_measurement_theta_max 17.84
_cell_measurement_theta_min 2.28
_cell_volume 2758.3(16)
_computing_cell_refinement 'Bruker SAINT'
_computing_data_collection 'Bruker APEX2'
_computing_data_reduction 'Bruker SAINT'
_computing_molecular_graphics 'Bruker SHELXTL'
_computing_publication_material 'Bruker SHELXTL'
_computing_structure_refinement 'SHELXL-2018/3 (Sheldrick, 2018)'
_computing_structure_solution 'SHELXT 2018/2 (Sheldrick, 2018)'
_diffrn_ambient_temperature 100(2)
_diffrn_measured_fraction_theta_full 0.927
_diffrn_measured_fraction_theta_max 0.928
_diffrn_measurement_device_type 'Bruker APEX CCD'
_diffrn_measurement_method '\w scans'
_diffrn_radiation_monochromator 'multilayer optics'
_diffrn_radiation_source microsource
_diffrn_radiation_type MoK\a
_diffrn_radiation_wavelength 0.71073
_diffrn_reflns_av_R_equivalents 0.1257
_diffrn_reflns_av_unetI/netI 0.1508
_diffrn_reflns_Laue_measured_fraction_full 0.927
_diffrn_reflns_Laue_measured_fraction_max 0.928
_diffrn_reflns_limit_h_max 14
_diffrn_reflns_limit_h_min -14
_diffrn_reflns_limit_k_max 26
_diffrn_reflns_limit_k_min -26
_diffrn_reflns_limit_l_max 14
_diffrn_reflns_limit_l_min -14
_diffrn_reflns_number 25280
_diffrn_reflns_point_group_measured_fraction_full 0.927
_diffrn_reflns_point_group_measured_fraction_max 0.928
_diffrn_reflns_theta_full 25.242
_diffrn_reflns_theta_max 25.497
_diffrn_reflns_theta_min 1.866
_exptl_absorpt_coefficient_mu 0.078
_exptl_absorpt_correction_T_max 0.7452
_exptl_absorpt_correction_T_min 0.6806
_exptl_absorpt_correction_type multi-scan
_exptl_absorpt_process_details 'SADABS-2008/1 - Bruker AXS area detector scaling and absorption correction'
_exptl_crystal_colour colourless
_exptl_crystal_density_diffrn 1.283
_exptl_crystal_description block
_exptl_crystal_F_000 1120
_exptl_crystal_size_max 0.320
_exptl_crystal_size_mid 0.290
_exptl_crystal_size_min 0.280
_refine_diff_density_max 0.221
_refine_diff_density_min -0.255
_refine_diff_density_rms 0.059
_refine_ls_extinction_method none
_refine_ls_goodness_of_fit_ref 0.792
_refine_ls_hydrogen_treatment constr
_refine_ls_matrix_type full
_refine_ls_number_parameters 371
_refine_ls_number_reflns 4760
_refine_ls_number_restraints 0
_refine_ls_restrained_S_all 0.792
_refine_ls_R_factor_all 0.1097
_refine_ls_R_factor_gt 0.0506
_refine_ls_shift/su_max 0.000
_refine_ls_shift/su_mean 0.000
_refine_ls_structure_factor_coef Fsqd
_refine_ls_weighting_details 'w=1/[\s^2^(Fo^2^)+(0.0367P)^2^] where P=(Fo^2^+2Fc^2^)/3'
_refine_ls_weighting_scheme calc
_refine_ls_wR_factor_gt 0.1054
_refine_ls_wR_factor_ref 0.1157
_reflns_Friedel_coverage 0.000
_reflns_number_gt 2415
_reflns_number_total 4760
_reflns_threshold_expression 'I > 2\s(I)'
_cod_data_source_file d1dt00832c2.cif
_cod_data_source_block L3
_cod_depositor_comments 'Adding full bibliography for 7707179--7707183.cif.'
_cod_original_cell_volume 2758.3(15)
_cod_original_sg_symbol_H-M 'P 21/c'
_cod_database_code 7707182
_shelx_shelxl_version_number 2018/3
_shelx_space_group_comment
;
The symmetry employed for this shelxl refinement is uniquely defined
by the following loop, which should always be used as a source of
symmetry information in preference to the above space-group names.
They are only intended as comments.
;
_shelx_estimated_absorpt_t_min 0.975
_shelx_estimated_absorpt_t_max 0.979

loop_
_space_group_symop_operation_xyz
'x, y, z'
'-x, y+1/2, -z+1/2'
'-x, -y, -z'
'x, -y-1/2, z-1/2'

loop_
_atom_site_label
_atom_site_type_symbol
_atom_site_fract_x
_atom_site_fract_y
_atom_site_fract_z
_atom_site_U_iso_or_equiv
_atom_site_adp_type
_atom_site_occupancy
_atom_site_site_symmetry_order
_atom_site_calc_flag
_atom_site_refinement_flags_posn
_atom_site_refinement_flags_adp
_atom_site_refinement_flags_occupancy
_atom_site_disorder_assembly
_atom_site_disorder_group
N1 N 0.48013(19) 0.34649(9) 0.7674(2) 0.0241(5) Uani 1 1 d . . . . .
C1 C 0.5343(2) 0.39707(11) 0.7250(2) 0.0242(6) Uani 1 1 d . . . . .
H1 H 0.618634 0.382580 0.734580 0.029 Uiso 1 1 calc R U . . .
N2 N 0.38804(19) 0.35744(9) 0.8088(2) 0.0254(5) Uani 1 1 d . . . . .
C2 C 0.4972(2) 0.28475(11) 0.7541(2) 0.0241(6) Uani 1 1 d . . . . .
C3 C 0.4129(2) 0.25576(12) 0.7897(2) 0.0266(7) Uani 1 1 d . . . . .
H3 H 0.400581 0.212831 0.791588 0.032 Uiso 1 1 calc R U . . .
N3 N 0.4658(2) 0.40732(9) 0.59205(19) 0.0238(5) Uani 1 1 d . . . . .
C4 C 0.3485(2) 0.30190(12) 0.8228(2) 0.0259(7) Uani 1 1 d . . . . .
N4 N 0.3394(2) 0.41223(9) 0.5444(2) 0.0261(5) Uani 1 1 d . . . . .
N5 N 0.6730(2) 0.46300(10) 0.8867(2) 0.0340(6) Uani 1 1 d . . . . .
C5 C 0.5912(2) 0.25977(11) 0.7129(2) 0.0248(6) Uani 1 1 d . . . . .
C6 C 0.7152(2) 0.27927(11) 0.7602(3) 0.0279(7) Uani 1 1 d . . . . .
H6 H 0.741398 0.310533 0.821428 0.033 Uiso 1 1 calc R U . . .
N6 N 0.4770(2) 0.49664(10) 0.8110(2) 0.0295(6) Uani 1 1 d . . . . .
C7 C 0.8001(2) 0.25391(12) 0.7195(3) 0.0303(7) Uani 1 1 d . . . . .
H7 H 0.883453 0.268351 0.751530 0.036 Uiso 1 1 calc R U . . .
C9 C 0.6426(3) 0.18622(12) 0.5869(3) 0.0320(7) Uani 1 1 d . . . . .
H9 H 0.617986 0.153685 0.528444 0.038 Uiso 1 1 calc R U . . .
C8 C 0.7642(3) 0.20729(12) 0.6319(3) 0.0332(7) Uani 1 1 d . . . . .
H8 H 0.822325 0.190054 0.603087 0.040 Uiso 1 1 calc R U . . .
C10 C 0.5567(3) 0.21202(11) 0.6261(2) 0.0286(7) Uani 1 1 d . . . . .
H10 H 0.473518 0.197278 0.593906 0.034 Uiso 1 1 calc R U . . .
C11 C 0.2534(2) 0.29530(12) 0.8747(2) 0.0255(6) Uani 1 1 d . . . . .
C12 C 0.2463(3) 0.24181(13) 0.9366(3) 0.0330(7) Uani 1 1 d . . . . .
H12 H 0.299371 0.208290 0.940116 0.040 Uiso 1 1 calc R U . . .
C13 C 0.1635(3) 0.23709(15) 0.9926(3) 0.0414(8) Uani 1 1 d . . . . .
H13 H 0.159844 0.200338 1.034314 0.050 Uiso 1 1 calc R U . . .
C14 C 0.0858(3) 0.28498(15) 0.9888(3) 0.0419(8) Uani 1 1 d . . . . .
H14 H 0.029888 0.281655 1.028971 0.050 Uiso 1 1 calc R U . . .
C15 C 0.0897(3) 0.33801(14) 0.9262(3) 0.0408(8) Uani 1 1 d . . . . .
H15 H 0.034915 0.370893 0.921748 0.049 Uiso 1 1 calc R U . . .
C16 C 0.1732(2) 0.34335(12) 0.8698(3) 0.0316(7) Uani 1 1 d . . . . .
H16 H 0.175719 0.380067 0.827530 0.038 Uiso 1 1 calc R U . . .
C17 C 0.5134(2) 0.40706(11) 0.5024(2) 0.0238(6) Uani 1 1 d . . . . .
C18 C 0.4126(2) 0.41298(11) 0.3920(2) 0.0269(7) Uani 1 1 d . . . . .
H18 H 0.413755 0.414269 0.311719 0.032 Uiso 1 1 calc R U . . .
C19 C 0.3064(2) 0.41679(11) 0.4210(3) 0.0262(7) Uani 1 1 d . . . . .
C20 C 0.6465(2) 0.39859(12) 0.5290(2) 0.0264(6) Uani 1 1 d . . . . .
C21 C 0.7405(2) 0.42945(12) 0.6248(3) 0.0288(7) Uani 1 1 d . . . . .
H21 H 0.719306 0.457503 0.675041 0.035 Uiso 1 1 calc R U . . .
C22 C 0.8634(3) 0.41961(12) 0.6470(3) 0.0325(7) Uani 1 1 d . . . . .
H22 H 0.926390 0.440836 0.712624 0.039 Uiso 1 1 calc R U . . .
C23 C 0.8964(3) 0.37919(13) 0.5748(3) 0.0341(7) Uani 1 1 d . . . . .
H23 H 0.981540 0.371966 0.591532 0.041 Uiso 1 1 calc R U . . .
C24 C 0.8038(3) 0.34925(13) 0.4777(3) 0.0344(7) Uani 1 1 d . . . . .
H24 H 0.825560 0.322189 0.426265 0.041 Uiso 1 1 calc R U . . .
C25 C 0.6806(3) 0.35856(12) 0.4556(3) 0.0299(7) Uani 1 1 d . . . . .
H25 H 0.617997 0.337432 0.389494 0.036 Uiso 1 1 calc R U . . .
C26 C 0.1747(3) 0.42312(11) 0.3401(3) 0.0277(7) Uani 1 1 d . . . . .
C27 C 0.0848(3) 0.42630(13) 0.3883(3) 0.0400(8) Uani 1 1 d . . . . .
H27 H 0.109557 0.423336 0.475429 0.048 Uiso 1 1 calc R U . . .
C28 C -0.0403(3) 0.43367(14) 0.3137(3) 0.0468(9) Uani 1 1 d . . . . .
H28 H -0.100095 0.435557 0.349478 0.056 Uiso 1 1 calc R U . . .
C29 C -0.0777(3) 0.43829(13) 0.1858(3) 0.0412(8) Uani 1 1 d . . . . .
H29 H -0.163163 0.442915 0.133275 0.049 Uiso 1 1 calc R U . . .
C30 C 0.0112(3) 0.43605(13) 0.1367(3) 0.0417(8) Uani 1 1 d . . . . .
H30 H -0.013547 0.439704 0.049685 0.050 Uiso 1 1 calc R U . . .
C31 C 0.1363(3) 0.42854(12) 0.2120(3) 0.0330(7) Uani 1 1 d . . . . .
H31 H 0.196054 0.427090 0.176113 0.040 Uiso 1 1 calc R U . . .
C32 C 0.5572(3) 0.45278(12) 0.8071(2) 0.0265(7) Uani 1 1 d . . . . .
C33 C 0.6657(3) 0.51636(13) 0.9449(3) 0.0407(8) Uani 1 1 d . . . . .
H33 H 0.734487 0.535873 1.007615 0.049 Uiso 1 1 calc R U . . .
C34 C 0.5471(3) 0.53757(13) 0.9008(3) 0.0397(8) Uani 1 1 d . . . . .
H34 H 0.518129 0.573437 0.926723 0.048 Uiso 1 1 calc R U . . .
C35 C 0.3426(3) 0.50285(13) 0.7412(3) 0.0393(8) Uani 1 1 d . . . . .
H35A H 0.309833 0.533689 0.780938 0.059 Uiso 1 1 calc R U . . .
H35B H 0.302090 0.463411 0.739819 0.059 Uiso 1 1 calc R U . . .
H35C H 0.325905 0.515620 0.656191 0.059 Uiso 1 1 calc R U . . .

loop_
_atom_site_aniso_label
_atom_site_aniso_U_11
_atom_site_aniso_U_22
_atom_site_aniso_U_33
_atom_site_aniso_U_23
_atom_site_aniso_U_13
_atom_site_aniso_U_12
N1 0.0328(13) 0.0165(12) 0.0241(13) 0.0017(10) 0.0124(11) 0.0025(10)
C1 0.0345(16) 0.0187(14) 0.0204(15) 0.0005(12) 0.0119(13) 0.0027(13)
N2 0.0335(13) 0.0213(13) 0.0240(13) 0.0024(10) 0.0141(11) 0.0013(11)
C2 0.0318(15) 0.0172(14) 0.0216(15) 0.0022(12) 0.0088(13) 0.0025(13)
C3 0.0343(16) 0.0153(14) 0.0282(17) 0.0009(12) 0.0102(14) -0.0018(13)
N3 0.0327(13) 0.0210(12) 0.0201(13) 0.0015(10) 0.0131(11) 0.0014(11)
C4 0.0310(16) 0.0209(15) 0.0222(16) 0.0017(12) 0.0066(13) -0.0024(13)
N4 0.0307(13) 0.0203(12) 0.0268(14) 0.0017(11) 0.0109(11) 0.0008(11)
N5 0.0454(16) 0.0277(14) 0.0288(15) -0.0027(12) 0.0146(13) -0.0053(12)
C5 0.0319(16) 0.0154(14) 0.0244(16) 0.0045(12) 0.0083(13) 0.0033(12)
C6 0.0376(17) 0.0186(14) 0.0260(16) 0.0036(12) 0.0110(14) 0.0029(13)
N6 0.0442(14) 0.0210(12) 0.0284(14) 0.0008(11) 0.0198(12) 0.0020(12)
C7 0.0305(16) 0.0260(16) 0.0342(18) 0.0083(14) 0.0127(15) 0.0013(14)
C9 0.0444(19) 0.0264(16) 0.0279(17) -0.0022(13) 0.0173(15) 0.0031(15)
C8 0.0431(19) 0.0266(17) 0.0330(18) 0.0059(14) 0.0183(15) 0.0079(15)
C10 0.0375(17) 0.0214(15) 0.0257(16) 0.0032(13) 0.0113(14) 0.0001(13)
C11 0.0289(15) 0.0218(15) 0.0251(16) -0.0036(13) 0.0101(13) -0.0028(13)
C12 0.0368(17) 0.0286(16) 0.0367(19) -0.0010(14) 0.0178(15) -0.0046(14)
C13 0.0420(19) 0.044(2) 0.039(2) 0.0047(16) 0.0164(17) -0.0117(16)
C14 0.0418(19) 0.055(2) 0.0362(19) -0.0086(17) 0.0229(16) -0.0093(17)
C15 0.0432(19) 0.042(2) 0.041(2) -0.0068(16) 0.0206(17) 0.0028(16)
C16 0.0375(17) 0.0272(16) 0.0304(17) -0.0027(13) 0.0138(15) -0.0027(14)
C17 0.0354(16) 0.0147(14) 0.0244(16) -0.0001(12) 0.0152(14) -0.0029(13)
C18 0.0407(17) 0.0215(15) 0.0207(16) -0.0010(12) 0.0144(14) -0.0034(13)
C19 0.0358(17) 0.0169(14) 0.0260(16) 0.0003(12) 0.0124(14) -0.0030(13)
C20 0.0364(16) 0.0198(14) 0.0257(16) 0.0038(13) 0.0152(14) -0.0011(13)
C21 0.0370(18) 0.0218(16) 0.0296(17) 0.0015(13) 0.0154(15) -0.0009(13)
C22 0.0374(18) 0.0272(16) 0.0332(18) -0.0010(14) 0.0142(15) -0.0046(14)
C23 0.0354(17) 0.0319(17) 0.0405(19) 0.0027(15) 0.0208(16) 0.0013(14)
C24 0.0450(19) 0.0267(16) 0.0387(19) -0.0076(14) 0.0241(16) -0.0030(15)
C25 0.0387(18) 0.0287(16) 0.0257(17) -0.0030(13) 0.0162(14) -0.0081(14)
C26 0.0338(16) 0.0199(15) 0.0282(17) 0.0027(13) 0.0111(14) -0.0031(13)
C27 0.0385(19) 0.050(2) 0.0306(18) 0.0127(15) 0.0129(16) -0.0006(15)
C28 0.0351(19) 0.058(2) 0.047(2) 0.0174(18) 0.0165(17) -0.0022(16)
C29 0.0332(18) 0.0406(19) 0.042(2) 0.0035(16) 0.0069(16) -0.0040(15)
C30 0.048(2) 0.042(2) 0.0273(18) -0.0073(15) 0.0057(16) -0.0003(16)
C31 0.0407(18) 0.0307(17) 0.0270(17) -0.0071(13) 0.0129(15) -0.0027(14)
C32 0.0368(17) 0.0211(15) 0.0257(17) 0.0011(12) 0.0167(15) 0.0020(13)
C33 0.062(2) 0.0338(19) 0.0309(18) -0.0067(15) 0.0234(17) -0.0107(17)
C34 0.073(2) 0.0225(16) 0.0337(18) -0.0061(14) 0.0321(18) -0.0069(17)
C35 0.052(2) 0.0320(18) 0.0389(19) 0.0029(15) 0.0233(16) 0.0117(16)

loop_
_atom_type_symbol
_atom_type_description
_atom_type_scat_dispersion_real
_atom_type_scat_dispersion_imag
_atom_type_scat_source
C C 0.0033 0.0016 'International Tables Vol C Tables 4.2.6.8 and 6.1.1.4'
H H 0.0000 0.0000 'International Tables Vol C Tables 4.2.6.8 and 6.1.1.4'
N N 0.0061 0.0033 'International Tables Vol C Tables 4.2.6.8 and 6.1.1.4'

loop_
_geom_angle_atom_site_label_1
_geom_angle_atom_site_label_2
_geom_angle_atom_site_label_3
_geom_angle
_geom_angle_site_symmetry_1
_geom_angle_site_symmetry_3
_geom_angle_publ_flag
N2 N1 C2 112.4(2) . . ?
N2 N1 C1 120.0(2) . . ?
C2 N1 C1 126.9(2) . . ?
N1 C1 N3 110.7(2) . . ?
N1 C1 C32 112.6(2) . . ?
N3 C1 C32 116.3(2) . . ?
N1 C1 H1 105.4 . . ?
N3 C1 H1 105.4 . . ?
C32 C1 H1 105.4 . . ?
C4 N2 N1 104.3(2) . . ?
C3 C2 N1 105.2(2) . . ?
C3 C2 C5 130.7(2) . . ?
N1 C2 C5 124.0(2) . . ?
C2 C3 C4 106.6(2) . . ?
C2 C3 H3 126.7 . . ?
C4 C3 H3 126.7 . . ?
N4 N3 C17 112.9(2) . . ?
N4 N3 C1 119.8(2) . . ?
C17 N3 C1 127.0(2) . . ?
N2 C4 C3 111.6(2) . . ?
N2 C4 C11 119.8(2) . . ?
C3 C4 C11 128.5(2) . . ?
C19 N4 N3 104.4(2) . . ?
C32 N5 C33 104.3(2) . . ?
C6 C5 C10 118.0(2) . . ?
C6 C5 C2 123.4(2) . . ?
C10 C5 C2 118.5(2) . . ?
C7 C6 C5 121.1(3) . . ?
C7 C6 H6 119.4 . . ?
C5 C6 H6 119.4 . . ?
C32 N6 C34 105.9(2) . . ?
C32 N6 C35 130.7(2) . . ?
C34 N6 C35 123.4(2) . . ?
C6 C7 C8 120.3(3) . . ?
C6 C7 H7 119.9 . . ?
C8 C7 H7 119.9 . . ?
C10 C9 C8 120.7(3) . . ?
C10 C9 H9 119.6 . . ?
C8 C9 H9 119.6 . . ?
C9 C8 C7 119.3(3) . . ?
C9 C8 H8 120.4 . . ?
C7 C8 H8 120.4 . . ?
C9 C10 C5 120.6(3) . . ?
C9 C10 H10 119.7 . . ?
C5 C10 H10 119.7 . . ?
C16 C11 C12 118.2(3) . . ?
C16 C11 C4 121.1(2) . . ?
C12 C11 C4 120.6(2) . . ?
C13 C12 C11 120.8(3) . . ?
C13 C12 H12 119.6 . . ?
C11 C12 H12 119.6 . . ?
C14 C13 C12 120.7(3) . . ?
C14 C13 H13 119.7 . . ?
C12 C13 H13 119.7 . . ?
C13 C14 C15 119.6(3) . . ?
C13 C14 H14 120.2 . . ?
C15 C14 H14 120.2 . . ?
C14 C15 C16 120.2(3) . . ?
C14 C15 H15 119.9 . . ?
C16 C15 H15 119.9 . . ?
C15 C16 C11 120.6(3) . . ?
C15 C16 H16 119.7 . . ?
C11 C16 H16 119.7 . . ?
C18 C17 N3 105.5(2) . . ?
C18 C17 C20 130.8(2) . . ?
N3 C17 C20 123.6(2) . . ?
C17 C18 C19 106.6(2) . . ?
C17 C18 H18 126.7 . . ?
C19 C18 H18 126.7 . . ?
N4 C19 C18 110.5(2) . . ?
N4 C19 C26 119.0(2) . . ?
C18 C19 C26 130.5(3) . . ?
C25 C20 C21 118.3(2) . . ?
C25 C20 C17 119.0(2) . . ?
C21 C20 C17 122.7(2) . . ?
C22 C21 C20 120.6(3) . . ?
C22 C21 H21 119.7 . . ?
C20 C21 H21 119.7 . . ?
C21 C22 C23 120.7(3) . . ?
C21 C22 H22 119.7 . . ?
C23 C22 H22 119.7 . . ?
C22 C23 C24 119.3(3) . . ?
C22 C23 H23 120.3 . . ?
C24 C23 H23 120.3 . . ?
C25 C24 C23 120.3(3) . . ?
C25 C24 H24 119.9 . . ?
C23 C24 H24 119.9 . . ?
C24 C25 C20 120.8(3) . . ?
C24 C25 H25 119.6 . . ?
C20 C25 H25 119.6 . . ?
C27 C26 C31 117.8(3) . . ?
C27 C26 C19 121.1(3) . . ?
C31 C26 C19 121.0(3) . . ?
C26 C27 C28 122.2(3) . . ?
C26 C27 H27 118.9 . . ?
C28 C27 H27 118.9 . . ?
C27 C28 C29 119.5(3) . . ?
C27 C28 H28 120.3 . . ?
C29 C28 H28 120.3 . . ?
C30 C29 C28 118.9(3) . . ?
C30 C29 H29 120.5 . . ?
C28 C29 H29 120.5 . . ?
C29 C30 C31 121.3(3) . . ?
C29 C30 H30 119.4 . . ?
C31 C30 H30 119.4 . . ?
C30 C31 C26 120.3(3) . . ?
C30 C31 H31 119.8 . . ?
C26 C31 H31 119.8 . . ?
N5 C32 N6 112.7(2) . . ?
N5 C32 C1 117.4(2) . . ?
N6 C32 C1 129.9(2) . . ?
C34 C33 N5 110.9(3) . . ?
C34 C33 H33 124.6 . . ?
N5 C33 H33 124.6 . . ?
C33 C34 N6 106.2(3) . . ?
C33 C34 H34 126.9 . . ?
N6 C34 H34 126.9 . . ?
N6 C35 H35A 109.5 . . ?
N6 C35 H35B 109.5 . . ?
H35A C35 H35B 109.5 . . ?
N6 C35 H35C 109.5 . . ?
H35A C35 H35C 109.5 . . ?
H35B C35 H35C 109.5 . . ?

loop_
_geom_bond_atom_site_label_1
_geom_bond_atom_site_label_2
_geom_bond_distance
_geom_bond_site_symmetry_2
_geom_bond_publ_flag
N1 N2 1.368(3) . ?
N1 C2 1.381(3) . ?
N1 C1 1.456(3) . ?
C1 N3 1.464(3) . ?
C1 C32 1.509(4) . ?
C1 H1 1.0000 . ?
N2 C4 1.331(3) . ?
C2 C3 1.370(3) . ?
C2 C5 1.472(4) . ?
C3 C4 1.403(3) . ?
C3 H3 0.9500 . ?
N3 N4 1.363(3) . ?
N3 C17 1.374(3) . ?
C4 C11 1.473(4) . ?
N4 C19 1.348(3) . ?
N5 C32 1.325(3) . ?
N5 C33 1.371(3) . ?
C5 C6 1.399(3) . ?
C5 C10 1.402(3) . ?
C6 C7 1.378(4) . ?
C6 H6 0.9500 . ?
N6 C32 1.355(3) . ?
N6 C34 1.378(3) . ?
N6 C35 1.463(3) . ?
C7 C8 1.390(4) . ?
C7 H7 0.9500 . ?
C9 C10 1.381(4) . ?
C9 C8 1.386(4) . ?
C9 H9 0.9500 . ?
C8 H8 0.9500 . ?
C10 H10 0.9500 . ?
C11 C16 1.394(3) . ?
C11 C12 1.396(4) . ?
C12 C13 1.375(4) . ?
C12 H12 0.9500 . ?
C13 C14 1.374(4) . ?
C13 H13 0.9500 . ?
C14 C15 1.382(4) . ?
C14 H14 0.9500 . ?
C15 C16 1.386(4) . ?
C15 H15 0.9500 . ?
C16 H16 0.9500 . ?
C17 C18 1.370(3) . ?
C17 C20 1.475(4) . ?
C18 C19 1.416(4) . ?
C18 H18 0.9500 . ?
C19 C26 1.462(4) . ?
C20 C25 1.393(4) . ?
C20 C21 1.397(4) . ?
C21 C22 1.373(4) . ?
C21 H21 0.9500 . ?
C22 C23 1.381(4) . ?
C22 H22 0.9500 . ?
C23 C24 1.387(4) . ?
C23 H23 0.9500 . ?
C24 C25 1.375(4) . ?
C24 H24 0.9500 . ?
C25 H25 0.9500 . ?
C26 C27 1.380(4) . ?
C26 C31 1.396(4) . ?
C27 C28 1.387(4) . ?
C27 H27 0.9500 . ?
C28 C29 1.393(4) . ?
C28 H28 0.9500 . ?
C29 C30 1.376(4) . ?
C29 H29 0.9500 . ?
C30 C31 1.388(4) . ?
C30 H30 0.9500 . ?
C31 H31 0.9500 . ?
C33 C34 1.357(4) . ?
C33 H33 0.9500 . ?
C34 H34 0.9500 . ?
C35 H35A 0.9800 . ?
C35 H35B 0.9800 . ?
C35 H35C 0.9800 . ?

loop_
_geom_hbond_atom_site_label_D
_geom_hbond_atom_site_label_H
_geom_hbond_atom_site_label_A
_geom_hbond_distance_DH
_geom_hbond_distance_HA
_geom_hbond_distance_DA
_geom_hbond_angle_DHA
_geom_hbond_site_symmetry_A
_geom_hbond_publ_flag
C35 H35B N2 0.98 2.52 3.264(4) 132.2 . yes

loop_
_geom_torsion_atom_site_label_1
_geom_torsion_atom_site_label_2
_geom_torsion_atom_site_label_3
_geom_torsion_atom_site_label_4
_geom_torsion
_geom_torsion_site_symmetry_1
_geom_torsion_site_symmetry_2
_geom_torsion_site_symmetry_3
_geom_torsion_site_symmetry_4
_geom_torsion_publ_flag
N2 N1 C1 N3 -90.1(3) . . . . ?
C2 N1 C1 N3 79.2(3) . . . . ?
N2 N1 C1 C32 41.9(3) . . . . ?
C2 N1 C1 C32 -148.8(2) . . . . ?
C2 N1 N2 C4 0.7(3) . . . . ?
C1 N1 N2 C4 171.5(2) . . . . ?
N2 N1 C2 C3 -0.5(3) . . . . ?
C1 N1 C2 C3 -170.5(2) . . . . ?
N2 N1 C2 C5 -179.0(2) . . . . ?
C1 N1 C2 C5 11.0(4) . . . . ?
N1 C2 C3 C4 0.1(3) . . . . ?
C5 C2 C3 C4 178.4(3) . . . . ?
N1 C1 N3 N4 49.8(3) . . . . ?
C32 C1 N3 N4 -80.2(3) . . . . ?
N1 C1 N3 C17 -123.4(3) . . . . ?
C32 C1 N3 C17 106.6(3) . . . . ?
N1 N2 C4 C3 -0.7(3) . . . . ?
N1 N2 C4 C11 176.0(2) . . . . ?
C2 C3 C4 N2 0.4(3) . . . . ?
C2 C3 C4 C11 -176.0(3) . . . . ?
C17 N3 N4 C19 -1.6(3) . . . . ?
C1 N3 N4 C19 -175.7(2) . . . . ?
C3 C2 C5 C6 -131.5(3) . . . . ?
N1 C2 C5 C6 46.5(4) . . . . ?
C3 C2 C5 C10 45.4(4) . . . . ?
N1 C2 C5 C10 -136.5(3) . . . . ?
C10 C5 C6 C7 2.3(4) . . . . ?
C2 C5 C6 C7 179.3(2) . . . . ?
C5 C6 C7 C8 -1.3(4) . . . . ?
C10 C9 C8 C7 1.5(4) . . . . ?
C6 C7 C8 C9 -0.7(4) . . . . ?
C8 C9 C10 C5 -0.5(4) . . . . ?
C6 C5 C10 C9 -1.4(4) . . . . ?
C2 C5 C10 C9 -178.5(2) . . . . ?
N2 C4 C11 C16 22.5(4) . . . . ?
C3 C4 C11 C16 -161.4(3) . . . . ?
N2 C4 C11 C12 -153.6(3) . . . . ?
C3 C4 C11 C12 22.5(4) . . . . ?
C16 C11 C12 C13 -0.8(4) . . . . ?
C4 C11 C12 C13 175.4(3) . . . . ?
C11 C12 C13 C14 0.0(5) . . . . ?
C12 C13 C14 C15 1.1(5) . . . . ?
C13 C14 C15 C16 -1.4(5) . . . . ?
C14 C15 C16 C11 0.5(4) . . . . ?
C12 C11 C16 C15 0.6(4) . . . . ?
C4 C11 C16 C15 -175.7(3) . . . . ?
N4 N3 C17 C18 0.9(3) . . . . ?
C1 N3 C17 C18 174.5(2) . . . . ?
N4 N3 C17 C20 -176.3(2) . . . . ?
C1 N3 C17 C20 -2.7(4) . . . . ?
N3 C17 C18 C19 0.2(3) . . . . ?
C20 C17 C18 C19 177.1(2) . . . . ?
N3 N4 C19 C18 1.6(3) . . . . ?
N3 N4 C19 C26 -179.7(2) . . . . ?
C17 C18 C19 N4 -1.2(3) . . . . ?
C17 C18 C19 C26 -179.6(3) . . . . ?
C18 C17 C20 C25 -41.7(4) . . . . ?
N3 C17 C20 C25 134.7(3) . . . . ?
C18 C17 C20 C21 137.9(3) . . . . ?
N3 C17 C20 C21 -45.7(4) . . . . ?
C25 C20 C21 C22 -1.1(4) . . . . ?
C17 C20 C21 C22 179.3(2) . . . . ?
C20 C21 C22 C23 0.2(4) . . . . ?
C21 C22 C23 C24 1.2(4) . . . . ?
C22 C23 C24 C25 -1.7(4) . . . . ?
C23 C24 C25 C20 0.8(4) . . . . ?
C21 C20 C25 C24 0.6(4) . . . . ?
C17 C20 C25 C24 -179.8(3) . . . . ?
N4 C19 C26 C27 1.9(4) . . . . ?
C18 C19 C26 C27 -179.7(3) . . . . ?
N4 C19 C26 C31 179.4(2) . . . . ?
C18 C19 C26 C31 -2.2(4) . . . . ?
C31 C26 C27 C28 1.0(4) . . . . ?
C19 C26 C27 C28 178.5(3) . . . . ?
C26 C27 C28 C29 -0.2(5) . . . . ?
C27 C28 C29 C30 -0.7(5) . . . . ?
C28 C29 C30 C31 0.8(4) . . . . ?
C29 C30 C31 C26 0.0(4) . . . . ?
C27 C26 C31 C30 -0.8(4) . . . . ?
C19 C26 C31 C30 -178.4(2) . . . . ?
C33 N5 C32 N6 0.3(3) . . . . ?
C33 N5 C32 C1 178.5(2) . . . . ?
C34 N6 C32 N5 -0.6(3) . . . . ?
C35 N6 C32 N5 -179.2(2) . . . . ?
C34 N6 C32 C1 -178.6(3) . . . . ?
C35 N6 C32 C1 2.8(5) . . . . ?
N1 C1 C32 N5 102.1(3) . . . . ?
N3 C1 C32 N5 -128.7(3) . . . . ?
N1 C1 C32 N6 -80.0(3) . . . . ?
N3 C1 C32 N6 49.2(4) . . . . ?
C32 N5 C33 C34 0.2(3) . . . . ?
N5 C33 C34 N6 -0.5(3) . . . . ?
C32 N6 C34 C33 0.7(3) . . . . ?
C35 N6 C34 C33 179.4(2) . . . . ?
